data_1547606
loop_
_publ_author_name
'Murai, Masahito'
'Iba, Shinji'
'Ota, Hiromi'
'Takai, Kazuhiko'

_publ_section_title
;
 Azulene-Fused Linear Polycyclic Aromatic Hydrocarbons with Small Bandgap,
 High Stability, and Reversible Stimuli Responsiveness.
;
_journal_issue 20
_journal_name_full 'Organic letters'
_journal_page_first 5585
_journal_page_last 5588
_journal_paper_doi 10.1021/acs.orglett.7b02729
_journal_volume 19
_journal_year 2017
_chemical_formula_moiety 'C18 H12'
_chemical_formula_sum 'C18 H12'
_chemical_formula_weight 228.29
_space_group_crystal_system monoclinic
_space_group_IT_number 14
_space_group_name_Hall '-P 2ybc'
_space_group_name_H-M_alt 'P 1 21/c 1'
_symmetry_space_group_name_Hall '-P 2ybc'
_symmetry_space_group_name_H-M 'P 1 21/c 1'
_atom_sites_solution_hydrogens geom
_atom_sites_solution_primary direct
_atom_sites_solution_secondary difmap
_cell_angle_alpha 90.0000
_cell_angle_beta 92.610(7)
_cell_angle_gamma 90.0000
_cell_formula_units_Z 2
_cell_length_a 11.7846(12)
_cell_length_b 6.1519(6)
_cell_length_c 8.0708(8)
_cell_measurement_reflns_used 6709
_cell_measurement_temperature 293
_cell_measurement_theta_max 27.40
_cell_measurement_theta_min 3.10
_cell_volume 584.51(10)
_computing_cell_refinement 'CrystalClear-SM Expert 2.0 r16'
_computing_data_collection 'CrystalClear-SM Expert 2.0 r16 (Rigaku, 2014)'
_computing_data_reduction 'CrystalClear-SM Expert 2.0 r16'
_computing_molecular_graphics 'CrystalStructure 4.1'
_computing_publication_material 'CrystalStructure 4.1 (Rigaku, 2014)'
_computing_structure_refinement 'SHELXL2013 (Sheldrick, 2008)'
_computing_structure_solution 'SIR2011 (Burla, et al., 2012)'
_diffrn_ambient_temperature 293
_diffrn_detector_area_resol_mean 7.111
_diffrn_measured_fraction_theta_full 0.992
_diffrn_measured_fraction_theta_max 0.993
_diffrn_measurement_device_type 'Rigaku Saturn724'
_diffrn_measurement_method \w
_diffrn_radiation_type 'Mo K\a'
_diffrn_radiation_wavelength 0.71075
_diffrn_reflns_av_R_equivalents 0.0491
_diffrn_reflns_Laue_measured_fraction_full 0.992
_diffrn_reflns_Laue_measured_fraction_max 0.993
_diffrn_reflns_limit_h_max 15
_diffrn_reflns_limit_h_min -15
_diffrn_reflns_limit_k_max 7
_diffrn_reflns_limit_k_min -7
_diffrn_reflns_limit_l_max 10
_diffrn_reflns_limit_l_min -10
_diffrn_reflns_number 8555
_diffrn_reflns_point_group_measured_fraction_full 0.992
_diffrn_reflns_point_group_measured_fraction_max 0.993
_diffrn_reflns_theta_full 25.242
_diffrn_reflns_theta_max 27.451
_diffrn_reflns_theta_min 3.461
_diffrn_standards_number 0
_exptl_absorpt_coefficient_mu 0.073
_exptl_absorpt_correction_T_max 0.985
_exptl_absorpt_correction_T_min 0.755
_exptl_absorpt_correction_type multi-scan
_exptl_absorpt_process_details 'REQAB (Rigaku, 1998)'
_exptl_crystal_colour colorless
_exptl_crystal_density_diffrn 1.297
_exptl_crystal_density_method 'not measured'
_exptl_crystal_description prism
_exptl_crystal_F_000 240.00
_exptl_crystal_size_max 0.200
_exptl_crystal_size_mid 0.200
_exptl_crystal_size_min 0.200
_refine_diff_density_max 0.34
_refine_diff_density_min -0.28
_refine_ls_extinction_method none
_refine_ls_goodness_of_fit_ref 1.134
_refine_ls_hydrogen_treatment constr
_refine_ls_number_parameters 80
_refine_ls_number_reflns 1324
_refine_ls_number_restraints 220
_refine_ls_R_factor_all 0.0998
_refine_ls_R_factor_gt 0.0837
_refine_ls_shift/su_max 0.000
_refine_ls_structure_factor_coef Fsqd
_refine_ls_weighting_details 'w = 1/[\s^2^(Fo^2^)+(0.0455P)^2^+0.5231P] where P=(Fo^2^+2Fc^2^)/3'
_refine_ls_weighting_scheme calc
_refine_ls_wR_factor_gt 0.1826
_refine_ls_wR_factor_ref 0.1917
_reflns_number_gt 1080
_reflns_number_total 1324
_reflns_threshold_expression F^2^>2.0\s(F^2^)
_cod_data_source_file ol7b02729_si_002.cif
_cod_data_source_block 1_FS
_cod_depositor_comments 'Adding full bibliography for 1547606.cif.'
_cod_database_code 1547606
_shelxl_res_file
;
TITL 1_FS
CELL  0.71075 11.78460 6.15190 8.07080 90.000 92.610 90.000
ZERR  2 0.00120 0.00060 0.00080 0.000 0.007 0.000
LATT 1
SYMM    -X, .50+Y, .50-Z
SFAC C H
UNIT 36 24
OMIT      1   2   2
OMIT      1   2   1
OMIT      1   0   2
OMIT      8   0   0
OMIT     -2   3   1
L.S. 20
FMAP 2
PLAN -25
WPDB -2
HTAB
LIST 4
TEMP 20.0
ACTA
DELU 0.01 0.02
SIMU 0.02 0.04
ISOR 0.002 C9
FLAT C101 > C118
SADI 0.01 C112 C113 C113 C114 C114 C115 C115 C116 C116 C117 C117 C118 C118 C112
SIZE 0.200 0.200 0.200
WGHT    0.045500    0.523100
FVAR       3.56112   0.74716
PART -1 10.38
AFIX 116
C1    1    0.841597    0.405269    0.590860    10.38000    0.03248
AFIX  43
H1    2    0.888695    0.291293    0.562198    10.38000   -1.20000
AFIX 115
C2    1    0.886439    0.582302    0.678541    10.38000    0.03735
AFIX  43
H2    2    0.963539    0.586773    0.708544    10.38000   -1.20000
AFIX 115
C3    1    0.816045    0.752652    0.721380    10.38000    0.04140
AFIX  43
H3    2    0.846048    0.871098    0.780045    10.38000   -1.20000
AFIX 115
C4    1    0.700810    0.745971    0.676538    10.38000    0.02020
AFIX  43
H4    2    0.653712    0.859947    0.705200    10.38000   -1.20000
AFIX 115
C5    1    0.655967    0.568939    0.588856    10.38000    0.02448
C6    1    0.726359    0.398588    0.546016    10.38000    0.02534
C7    1    0.681521    0.221552    0.458335    10.38000    0.02910
AFIX  43
H7    2    0.728621    0.107578    0.429674    10.38000   -1.20000
AFIX 115
C8    1    0.566286    0.214866    0.413491    10.38000    0.02533
AFIX  43
H8    2    0.536285    0.096418    0.354826    10.38000   -1.20000
AFIX 115
C9    1    0.495891    0.385214    0.456328    10.38000    0.01881
C10   1    0.540730    0.562248    0.544009    10.38000    0.02203
AFIX   0
C11   1    0.448765    0.707875    0.567387    10.38000    0.03050
AFIX  43
H11   2    0.454618    0.839711    0.623514    10.38000   -1.20000
AFIX   0
C12   1    0.347258    0.622706    0.492784    10.38000    0.02171
C13   1    0.375439    0.412545    0.418450    10.38000    0.02286
C14   1    0.300191    0.271539    0.328450    10.38000    0.04198
AFIX  43
H14   2    0.335034    0.147058    0.289634    10.38000   -1.20000
AFIX   0
C15   1    0.182249    0.282720    0.285865    10.38000    0.03090
AFIX  43
H15   2    0.149496    0.168692    0.225028    10.38000   -1.20000
AFIX   0
C16   1    0.112193    0.455041    0.329894    10.38000    0.02853
AFIX  43
H16   2    0.036691    0.441720    0.292530    10.38000   -1.20000
AFIX   0
C17   1    0.137195    0.645223    0.421430    10.38000    0.02959
AFIX  43
H17   2    0.074569    0.734109    0.435789    10.38000   -1.20000
AFIX   0
C18   1    0.239156    0.726246    0.495351    10.38000    0.02660
AFIX  43
H18   2    0.235662    0.858606    0.550555    10.38000   -1.20000
PART -2 10.12
AFIX 116
C101  1    0.181255    0.343274    0.319886    10.12000   10.04000
AFIX  43
H101  2    0.154738    0.221275    0.262137    10.12000   -1.20000
AFIX 115
C102  1    0.106783    0.510156    0.355931    10.12000   10.04000
AFIX  43
H102  2    0.030440    0.499813    0.322299    10.12000   -1.20000
AFIX 115
C103  1    0.146416    0.692498    0.442243    10.12000   10.04000
AFIX  43
H103  2    0.096589    0.804153    0.466359    10.12000   -1.20000
AFIX 115
C104  1    0.260520    0.707959    0.492511    10.12000   10.04000
AFIX  43
H104  2    0.287036    0.829959    0.550259    10.12000   -1.20000
AFIX 115
C105  1    0.334992    0.541078    0.456467    10.12000   10.04000
C106  1    0.295361    0.358735    0.370155    10.12000   10.04000
C107  1    0.369829    0.191849    0.334107    10.12000   10.04000
AFIX  43
H107  2    0.343310    0.069852    0.276359    10.12000   -1.20000
AFIX 115
C108  1    0.483933    0.207305    0.384373    10.12000   10.04000
AFIX  43
H108  2    0.533758    0.095648    0.360256    10.12000   -1.20000
AFIX 115
C109  1    0.523568    0.389645    0.470685    10.12000   10.04000
C110  1    0.449099    0.556529    0.506732    10.12000   10.04000
AFIX   0
C111  1    0.515575    0.704656    0.588115    10.12000   10.04000
AFIX  43
H111  2    0.486845    0.833649    0.629264    10.12000   -1.20000
AFIX   0
SAME 0.01 C12 > C18
C112  1    0.634706    0.647903    0.606553    10.12000   10.04000
C113  1    0.636800    0.439290    0.530521    10.12000   10.04000
C114  1    0.730314    0.299136    0.510179    10.12000   10.04000
AFIX  43
H114  2    0.710697    0.174611    0.450140    10.12000   -1.20000
AFIX   0
C115  1    0.847254    0.305249    0.560517    10.12000   10.04000
AFIX  43
H115  2    0.895444    0.190922    0.536470    10.12000   -1.20000
AFIX   0
C116  1    0.888364    0.490128    0.648260    10.12000   10.04000
AFIX  43
H116  2    0.966608    0.489592    0.669344    10.12000   -1.20000
AFIX   0
C117  1    0.833793    0.674960    0.709929    10.12000   10.04000
AFIX  43
H117  2    0.882458    0.759271    0.777266    10.12000   -1.20000
AFIX   0
C118  1    0.722892    0.763972    0.694525    10.12000   10.04000
AFIX  43
H118  2    0.707737    0.898105    0.741849    10.12000   -1.20000
PART 0
 
AFIX   0
HKLF 4
 
REM  1_FS
REM R1 =  0.0837 for    1080 Fo > 4sig(Fo)  and  0.0998 for all    1324 data
REM     80 parameters refined using    220 restraints
 
END  
     
WGHT      0.0456      0.5234 

REM No hydrogen bonds found for HTAB generation

REM Highest difference peak  0.336,  deepest hole -0.275,  1-sigma level  0.045
Q1    1   0.6565  0.1800  0.4410  11.00000  0.05    0.34
Q2    1   0.6235  0.3227  0.4779  11.00000  0.05    0.27
Q3    1   0.6677  0.6205  0.6127  11.00000  0.05    0.25
Q4    1   0.7721  0.3560  0.5563  11.00000  0.05    0.19
Q5    1   0.8653  0.4525  0.5962  11.00000  0.05    0.18
Q6    1   0.5354  0.6287  0.5459  11.00000  0.05    0.17
Q7    1   0.6038  0.6761  0.5975  11.00000  0.05    0.17
Q8    1   0.7033  0.8243  0.6835  11.00000  0.05    0.16
Q9    1   0.6992  0.3516  0.5183  11.00000  0.05    0.15
Q10   1   0.7376  0.7210  0.7214  11.00000  0.05    0.14
Q11   1   0.8796  0.6036  0.6122  11.00000  0.05    0.14
Q12   1   0.9391  0.3649  0.5221  11.00000  0.05    0.13
Q13   1   0.7520  0.2526  0.6555  11.00000  0.05    0.12
Q14   1   0.9485  0.3090  0.6482  11.00000  0.05    0.12
Q15   1   0.9947  0.4154  0.7122  11.00000  0.05    0.11
Q16   1   0.9864  0.6854  0.7203  11.00000  0.05    0.11
Q17   1   0.5725  0.6465  0.6557  11.00000  0.05    0.11
Q18   1   0.9813  0.4892  0.7419  11.00000  0.05    0.11
Q19   1   0.8863  0.3967  0.4232  11.00000  0.05    0.10
Q20   1   0.8521  0.8701  0.8577  11.00000  0.05    0.10
Q21   1   0.9027  0.6862  0.8464  11.00000  0.05    0.10
Q22   1   0.5612 -0.0098  0.3992  11.00000  0.05    0.10
Q23   1   0.7985  1.0773  0.6763  11.00000  0.05    0.10
Q24   1   0.5216  0.4604  0.7024  11.00000  0.05    0.09
Q25   1   0.8462  0.9633  0.7805  11.00000  0.05    0.09
;

loop_
_symmetry_equiv_pos_site_id
_space_group_symop_operation_xyz
1 +X,+Y,+Z
2 -X,1/2+Y,1/2-Z
3 -X,-Y,-Z
4 +X,1/2-Y,1/2+Z

loop_
_atom_site_label
_atom_site_type_symbol
_atom_site_fract_x
_atom_site_fract_y
_atom_site_fract_z
_atom_site_U_iso_or_equiv
_atom_site_adp_type
_atom_site_occupancy
_atom_site_site_symmetry_multiplicity
_atom_site_calc_flag
_atom_site_refinement_flags
C1 C 0.84160(17) 0.4053(6) 0.5909(5) 0.0325(15) Uani 0.38 4 d .
C2 C 0.8864(2) 0.5823(7) 0.6785(5) 0.039(2) Uani 0.38 4 d .
C3 C 0.8161(3) 0.7527(6) 0.7214(6) 0.043(3) Uani 0.38 4 d .
C4 C 0.7008(3) 0.7460(5) 0.6765(5) 0.034(2) Uani 0.38 4 d .
C5 C 0.6560(2) 0.5689(4) 0.5889(3) 0.0307(13) Uani 0.38 4 d .
C6 C 0.72636(16) 0.3986(4) 0.5460(3) 0.0253(10) Uani 0.38 4 d .
C7 C 0.6815(2) 0.2216(4) 0.4583(4) 0.0290(10) Uani 0.38 4 d .
C8 C 0.5663(2) 0.2149(4) 0.4135(4) 0.0254(11) Uani 0.38 4 d .
C9 C 0.49589(16) 0.3852(5) 0.4563(4) 0.0175(9) Uani 0.38 4 d .
C10 C 0.5407(2) 0.5623(5) 0.5440(4) 0.0226(9) Uani 0.38 4 d .
C11 C 0.4488(5) 0.7079(10) 0.5674(7) 0.0310(11) Uani 0.38 4 d .
C12 C 0.3473(4) 0.6227(7) 0.4928(6) 0.0224(10) Uani 0.38 4 d .
C13 C 0.3754(5) 0.4125(8) 0.4184(6) 0.0242(11) Uani 0.38 4 d .
C14 C 0.3002(6) 0.2715(15) 0.3285(11) 0.033(4) Uani 0.38 4 d .
C15 C 0.1823(5) 0.2827(15) 0.2859(10) 0.034(2) Uani 0.38 4 d .
C16 C 0.1122(5) 0.4550(11) 0.3299(9) 0.0310(19) Uani 0.38 4 d .
C17 C 0.1372(5) 0.6452(10) 0.4214(8) 0.0303(12) Uani 0.38 4 d .
C18 C 0.2392(4) 0.7262(9) 0.4954(7) 0.0265(11) Uani 0.38 4 d .
C101 C 0.1812(7) 0.343(2) 0.3199(15) 0.0400 Uiso 0.12 4 d .
C102 C 0.1068(8) 0.510(3) 0.356(2) 0.0400 Uiso 0.12 4 d .
C103 C 0.1464(12) 0.693(3) 0.442(2) 0.0400 Uiso 0.12 4 d .
C104 C 0.2605(13) 0.708(2) 0.493(2) 0.0400 Uiso 0.12 4 d .
C105 C 0.3350(9) 0.5411(16) 0.4565(14) 0.0400 Uiso 0.12 4 d .
C106 C 0.2954(7) 0.3587(17) 0.3701(11) 0.0400 Uiso 0.12 4 d .
C107 C 0.3698(9) 0.1918(16) 0.3341(13) 0.0400 Uiso 0.12 4 d .
C108 C 0.4839(8) 0.2073(19) 0.3844(14) 0.0400 Uiso 0.12 4 d .
C109 C 0.5236(7) 0.390(2) 0.4707(13) 0.0400 Uiso 0.12 4 d .
C110 C 0.4491(10) 0.5565(18) 0.5067(14) 0.0400 Uiso 0.12 4 d .
C111 C 0.5156(17) 0.705(3) 0.588(2) 0.0400 Uiso 0.12 4 d .
C112 C 0.6347(13) 0.648(3) 0.607(2) 0.0400 Uiso 0.12 4 d .
C113 C 0.6368(13) 0.439(3) 0.531(3) 0.0400 Uiso 0.12 4 d .
C114 C 0.7303(16) 0.299(3) 0.510(3) 0.0400 Uiso 0.12 4 d .
C115 C 0.8472(16) 0.305(4) 0.561(3) 0.0400 Uiso 0.12 4 d .
C116 C 0.8884(14) 0.490(4) 0.648(3) 0.0400 Uiso 0.12 4 d .
C117 C 0.8338(14) 0.675(4) 0.710(3) 0.0400 Uiso 0.12 4 d .
C118 C 0.7229(13) 0.764(3) 0.695(3) 0.0400 Uiso 0.12 4 d .
H1 H 0.88869 0.29129 0.5622 0.0390 Uiso 0.38 4 calc R
H2 H 0.96354 0.58677 0.70854 0.0448 Uiso 0.38 4 calc R
H3 H 0.84605 0.8711 0.78005 0.0497 Uiso 0.38 4 calc R
H4 H 0.65371 0.85995 0.7052 0.0242 Uiso 0.38 4 calc R
H7 H 0.72862 0.10758 0.42967 0.0349 Uiso 0.38 4 calc R
H8 H 0.53629 0.09642 0.35483 0.0304 Uiso 0.38 4 calc R
H11 H 0.45462 0.83971 0.62351 0.0366 Uiso 0.38 4 calc R
H14 H 0.33503 0.14706 0.28963 0.0504 Uiso 0.38 4 calc R
H15 H 0.1495 0.16869 0.22503 0.0371 Uiso 0.38 4 calc R
H16 H 0.03669 0.44172 0.29253 0.0342 Uiso 0.38 4 calc R
H17 H 0.07457 0.73411 0.43579 0.0355 Uiso 0.38 4 calc R
H18 H 0.23566 0.85861 0.55056 0.0319 Uiso 0.38 4 calc R
H101 H 0.15474 0.22127 0.26214 0.0480 Uiso 0.12 4 calc R
H102 H 0.03044 0.49981 0.3223 0.0480 Uiso 0.12 4 calc R
H103 H 0.09659 0.80415 0.46636 0.0480 Uiso 0.12 4 calc R
H104 H 0.28704 0.82996 0.55026 0.0480 Uiso 0.12 4 calc R
H107 H 0.34331 0.06985 0.27636 0.0480 Uiso 0.12 4 calc R
H108 H 0.53376 0.09565 0.36026 0.0480 Uiso 0.12 4 calc R
H111 H 0.48684 0.83365 0.62926 0.0480 Uiso 0.12 4 calc R
H114 H 0.7107 0.17461 0.45014 0.0480 Uiso 0.12 4 calc R
H115 H 0.89544 0.19092 0.53647 0.0480 Uiso 0.12 4 calc R
H116 H 0.96661 0.48959 0.66934 0.0480 Uiso 0.12 4 calc R
H117 H 0.88246 0.75927 0.77727 0.0480 Uiso 0.12 4 calc R
H118 H 0.70774 0.89811 0.74185 0.0480 Uiso 0.12 4 calc R

loop_
_atom_site_aniso_label
_atom_site_aniso_U_11
_atom_site_aniso_U_22
_atom_site_aniso_U_33
_atom_site_aniso_U_12
_atom_site_aniso_U_13
_atom_site_aniso_U_23
C1 0.025(3) 0.041(3) 0.031(3) 0.008(2) 0.003(2) 0.002(2)
C2 0.035(5) 0.046(5) 0.037(5) 0.003(4) -0.000(4) 0.000(4)
C3 0.037(5) 0.051(5) 0.042(5) -0.003(4) 0.012(4) 0.003(4)
C4 0.036(6) 0.038(6) 0.028(6) 0.002(6) 0.009(6) 0.001(5)
C5 0.038(3) 0.031(3) 0.024(3) 0.001(2) 0.008(2) 0.001(2)
C6 0.030(2) 0.022(2) 0.0244(19) 0.0072(18) 0.0084(16) 0.0013(16)
C7 0.035(2) 0.027(2) 0.0262(18) 0.0085(17) 0.0057(16) -0.0005(16)
C8 0.026(2) 0.031(3) 0.0188(19) -0.003(2) 0.0007(16) 0.001(2)
C9 0.0205(17) 0.0159(17) 0.0163(14) 0.0024(15) 0.0027(15) -0.0021(14)
C10 0.021(2) 0.024(2) 0.0234(18) 0.0073(18) 0.0051(17) 0.0010(17)
C11 0.037(3) 0.027(3) 0.029(2) -0.004(2) 0.002(2) -0.001(2)
C12 0.021(2) 0.026(2) 0.0209(18) 0.0064(17) 0.0050(15) 0.0084(17)
C13 0.037(2) 0.016(3) 0.021(3) 0.008(2) 0.0150(18) -0.001(2)
C14 0.033(5) 0.036(6) 0.030(7) 0.006(5) 0.009(6) 0.005(5)
C15 0.031(4) 0.036(4) 0.034(4) 0.000(3) -0.004(4) 0.004(4)
C16 0.018(3) 0.038(5) 0.037(5) -0.000(3) 0.004(3) -0.001(4)
C17 0.0123(19) 0.044(4) 0.034(3) -0.000(2) -0.004(2) 0.004(3)
C18 0.017(2) 0.038(2) 0.0244(18) -0.0007(19) 0.001(2) 0.0076(18)

loop_
_atom_type_symbol
_atom_type_description
_atom_type_scat_dispersion_real
_atom_type_scat_dispersion_imag
_atom_type_scat_source
C C 0.0033 0.0016
;
International Tables for Crystallography
(Vol. C, Tables 4.2.6.8 and 6.1.1.4)
;
H H 0.0000 0.0000
;
International Tables for Crystallography
(Vol. C, Table 6.1.1.4)
;

loop_
_geom_angle_atom_site_label_1
_geom_angle_atom_site_label_2
_geom_angle_atom_site_label_3
_geom_angle
_geom_angle_publ_flag
C2 C1 C6 120.0(3) yes
C1 C2 C3 120.0(3) yes
C2 C3 C4 120.0(3) yes
C3 C4 C5 120.0(3) yes
C4 C5 C6 120.0(2) yes
C4 C5 C10 120.0(3) yes
C6 C5 C10 120.0(2) yes
C1 C6 C5 120.0(2) yes
C1 C6 C7 120.0(2) yes
C5 C6 C7 120.00(19) yes
C6 C7 C8 120.0(2) yes
C7 C8 C9 120.0(2) yes
C8 C9 C10 120.0(2) yes
C8 C9 C13 128.7(3) yes
C10 C9 C13 111.3(3) yes
C5 C10 C9 120.0(2) yes
C5 C10 C11 133.4(3) yes
C9 C10 C11 106.6(3) yes
C10 C11 C12 110.1(4) yes
C11 C12 C13 107.3(4) yes
C11 C12 C18 124.6(5) yes
C13 C12 C18 128.2(4) yes
C9 C13 C12 104.7(4) yes
C9 C13 C14 128.4(5) yes
C12 C13 C14 126.9(5) yes
C13 C14 C15 132.7(8) yes
C14 C15 C16 123.9(7) yes
C15 C16 C17 130.6(6) yes
C16 C17 C18 132.1(6) yes
C12 C18 C17 125.6(5) yes
C102 C101 C106 120.0(12) yes
C101 C102 C103 120.0(10) yes
C102 C103 C104 120.0(14) yes
C103 C104 C105 120.0(13) yes
C104 C105 C106 120.0(10) yes
C104 C105 C110 120.0(10) yes
C106 C105 C110 120.0(9) yes
C101 C106 C105 120.0(10) yes
C101 C106 C107 120.0(10) yes
C105 C106 C107 120.0(8) yes
C106 C107 C108 120.0(9) yes
C107 C108 C109 120.0(10) yes
C108 C109 C110 120.0(9) yes
C108 C109 C113 128.9(11) yes
C110 C109 C113 111.1(12) yes
C105 C110 C109 120.0(10) yes
C105 C110 C111 136.0(13) yes
C109 C110 C111 104.0(12) yes
C110 C111 C112 115.2(16) yes
C111 C112 C113 102.1(14) yes
C111 C112 C118 127.8(16) yes
C113 C112 C118 129.8(15) yes
C109 C113 C112 107.7(13) yes
C109 C113 C114 123.4(16) yes
C112 C113 C114 128.9(15) yes
C113 C114 C115 135(2) yes
C114 C115 C116 118.1(19) yes
C115 C116 C117 132.5(17) yes
C116 C117 C118 135.6(19) yes
C112 C118 C117 120.0(17) yes

loop_
_geom_bond_atom_site_label_1
_geom_bond_atom_site_label_2
_geom_bond_distance
_geom_bond_publ_flag
C1 C2 1.390(5) yes
C1 C6 1.390(3) yes
C2 C3 1.390(5) yes
C3 C4 1.390(5) yes
C4 C5 1.390(4) yes
C5 C6 1.390(3) yes
C5 C10 1.390(3) yes
C6 C7 1.390(3) yes
C7 C8 1.390(3) yes
C8 C9 1.390(4) yes
C9 C10 1.390(4) yes
C9 C13 1.448(6) yes
C10 C11 1.425(6) yes
C11 C12 1.415(7) yes
C12 C13 1.470(7) yes
C12 C18 1.425(6) yes
C13 C14 1.417(10) yes
C14 C15 1.418(9) yes
C15 C16 1.399(10) yes
C16 C17 1.408(9) yes
C17 C18 1.408(8) yes
C101 C102 1.39(2) yes
C101 C106 1.390(12) yes
C102 C103 1.39(2) yes
C103 C104 1.39(2) yes
C104 C105 1.390(17) yes
C105 C106 1.390(14) yes
C105 C110 1.390(15) yes
C106 C107 1.390(14) yes
C107 C108 1.390(14) yes
C108 C109 1.390(16) yes
C109 C110 1.390(16) yes
C109 C113 1.431(18) yes
C110 C111 1.35(2) yes
C111 C112 1.45(3) yes
C112 C113 1.42(2) yes
C112 C118 1.42(2) yes
C113 C114 1.41(3) yes
C114 C115 1.42(3) yes
C115 C116 1.41(3) yes
C116 C117 1.41(3) yes
C117 C118 1.42(2) yes
